data_4131603
loop_
_publ_author_name
'Zhang, Peng-Peng'
'Yan, Zhi-Ming'
'Li, Yuan-He'
'Gong, Jian-Xian'
'Yang, Zhen'

_publ_section_title
;
 Enantioselective Total Synthesis of (-)-Pavidolide B.
;
_journal_issue 40
_journal_name_full 'Journal of the American Chemical Society'
_journal_page_first 13989
_journal_page_last 13992
_journal_paper_doi 10.1021/jacs.7b07388
_journal_volume 139
_journal_year 2017
_chemical_absolute_configuration ad
_chemical_formula_moiety 'C18 H24 O4'
_chemical_formula_sum 'C18 H24 O4'
_chemical_formula_weight 304.37
_space_group_crystal_system monoclinic
_space_group_IT_number 4
_space_group_name_Hall 'P 2yb'
_space_group_name_H-M_alt 'P 1 21 1'
_atom_sites_solution_hydrogens geom
_atom_sites_solution_primary dual
_audit_creation_date 2017-06-16
_audit_creation_method
;
Olex2 1.2
(compiled 2017.03.28 svn.r3405 for OlexSys, GUI svn.r5337)
;
_cell_angle_alpha 90
_cell_angle_beta 108.933(2)
_cell_angle_gamma 90
_cell_formula_units_Z 2
_cell_length_a 11.5612(2)
_cell_length_b 6.25720(10)
_cell_length_c 11.9279(2)
_cell_measurement_reflns_used 9313
_cell_measurement_temperature 100.00(10)
_cell_measurement_theta_max 73.5320
_cell_measurement_theta_min 4.0520
_cell_volume 816.19(3)
_computing_cell_refinement 'CrysAlisPro 1.171.38.43f (Rigaku OD, 2015)'
_computing_data_collection 'CrysAlisPro 1.171.38.43f (Rigaku OD, 2015)'
_computing_data_reduction 'CrysAlisPro 1.171.38.43f (Rigaku OD, 2015)'
_computing_molecular_graphics 'Olex2 (Dolomanov et al., 2009)'
_computing_publication_material 'Olex2 (Dolomanov et al., 2009)'
_computing_structure_refinement 'ShelXL (Sheldrick, 2015)'
_computing_structure_solution 'ShelXT (Sheldrick, 2015)'
_diffrn_ambient_environment N~2~
_diffrn_ambient_temperature 100.00(10)
_diffrn_detector 'CCD plate'
_diffrn_detector_area_resol_mean 5.2684
_diffrn_detector_type AtlasS2
_diffrn_measured_fraction_theta_full 0.999
_diffrn_measured_fraction_theta_max 0.994
_diffrn_measurement_details
;
List of Runs (angles in degrees, time in seconds):

  # Type    Start    End  Width  t~exp~   \w     \q     \k     \f   Frames
--------------------------------------------------------------------------
  1  \w   -114.00 -11.00   1.00    1.00    --  -40.46 -57.00  60.00  103
  2  \w   -119.00  -7.00   1.00    1.00    --  -40.46 -77.00 -90.00  112
  3  \w   -114.00 -11.00   1.00    1.00    --  -40.46 -57.00   0.00  103
  4  \w    -70.00  34.00   1.00    1.00    --  -40.46  57.00  30.00  104
  5  \w   -117.00 -14.00   1.00    1.00    --  -40.46 -37.00  60.00  103
  6  \w     23.00  98.00   1.00    1.00    --   40.46-125.00  60.00   75
  7  \w     74.00 178.00   1.00    1.00    --  107.48  77.00   0.00  104
  8  \w     80.00 178.00   1.00    1.00    --  107.48  45.00  90.00   98
  9  \w     23.00 109.00   1.00    1.00    --  107.48 -94.00 120.00   86
 10  \w     74.00 178.00   1.00    1.00    --  107.48  77.00  90.00  104
 11  \w     74.00 178.00   1.00    1.00    --  107.48  77.00  30.00  104
 12  \w     80.00 178.00   1.00    1.00    --  107.48  45.00 150.00   98
 13  \w     80.00 178.00   1.00    1.00    --  107.48  45.00 120.00   98
 14  \w     77.00 178.00   1.00    1.00    --  107.48  61.00 120.00  101
 15  \w     77.00 178.00   1.00    1.00    --  107.48  61.00  60.00  101
 16  \w     74.00 178.00   1.00    1.00    --  107.48  77.00  60.00  104
 17  \w     77.00 178.00   1.00    1.00    --  107.48  61.00  30.00  101
 18  \w     77.00 178.00   1.00    1.00    --  107.48  61.00 150.00  101
 19  \w     77.00 178.00   1.00    1.00    --  107.48  61.00  90.00  101
 20  \w     74.00 178.00   1.00    1.00    --  107.48  77.00 120.00  104
 21  \w    100.00 178.00   1.00    1.00    --  107.48 111.00  90.00   78
 22  \w     29.00 115.00   1.00    1.00    --  107.48-111.00  30.00   86
 23  \w     80.00 178.00   1.00    1.00    --  107.48  45.00  60.00   98
 24  \w     74.00 142.00   1.00    1.00    --  107.48  77.00 150.00   68
;
_diffrn_measurement_device 'four-circle diffractometer'
_diffrn_measurement_device_type 'SuperNova, Dual, Cu at zero, AtlasS2'
_diffrn_measurement_method '\w scans'
_diffrn_orient_matrix_type 'CrysAlisPro convention (1999,Acta A55,543-557)'
_diffrn_orient_matrix_UB_11 -0.0174968000
_diffrn_orient_matrix_UB_12 0.0022294000
_diffrn_orient_matrix_UB_13 0.1228003000
_diffrn_orient_matrix_UB_21 -0.1299261000
_diffrn_orient_matrix_UB_22 -0.0906535000
_diffrn_orient_matrix_UB_23 -0.0553215000
_diffrn_orient_matrix_UB_31 0.0512354000
_diffrn_orient_matrix_UB_32 -0.2288266000
_diffrn_orient_matrix_UB_33 0.0230202000
_diffrn_radiation_monochromator mirror
_diffrn_radiation_probe x-ray
_diffrn_radiation_type CuK\a
_diffrn_radiation_wavelength 1.54184
_diffrn_reflns_av_R_equivalents 0.0317
_diffrn_reflns_av_unetI/netI 0.0273
_diffrn_reflns_Laue_measured_fraction_full 0.999
_diffrn_reflns_Laue_measured_fraction_max 0.994
_diffrn_reflns_limit_h_max 14
_diffrn_reflns_limit_h_min -11
_diffrn_reflns_limit_k_max 7
_diffrn_reflns_limit_k_min -7
_diffrn_reflns_limit_l_max 14
_diffrn_reflns_limit_l_min -14
_diffrn_reflns_number 11284
_diffrn_reflns_point_group_measured_fraction_full 0.947
_diffrn_reflns_point_group_measured_fraction_max 0.926
_diffrn_reflns_theta_full 67.684
_diffrn_reflns_theta_max 73.655
_diffrn_reflns_theta_min 4.042
_diffrn_source 'micro-focus sealed X-ray tube'
_diffrn_source_type 'SuperNova (Cu) X-ray Source'
_exptl_absorpt_coefficient_mu 0.698
_exptl_absorpt_correction_T_max 1.00000
_exptl_absorpt_correction_T_min 0.47547
_exptl_absorpt_correction_type multi-scan
_exptl_absorpt_process_details
;
CrysAlisPro 1.171.38.43f (Rigaku Oxford Diffraction, 2015)
Empirical absorption correction using spherical harmonics,
 implemented in SCALE3 ABSPACK scaling algorithm.
;
_exptl_crystal_colour colorless
_exptl_crystal_density_diffrn 1.238
_exptl_crystal_description block
_exptl_crystal_F_000 328
_exptl_crystal_size_max 0.16
_exptl_crystal_size_mid 0.13
_exptl_crystal_size_min 0.1
_refine_diff_density_max 0.244
_refine_diff_density_min -0.185
_refine_diff_density_rms 0.039
_refine_ls_abs_structure_details
;
 Flack x determined using 1218 quotients [(I+)-(I-)]/[(I+)+(I-)]
 (Parsons, Flack and Wagner, Acta Cryst. B69 (2013) 249-259).
;
_refine_ls_abs_structure_Flack -0.10(18)
_refine_ls_extinction_method none
_refine_ls_goodness_of_fit_ref 1.081
_refine_ls_hydrogen_treatment constr
_refine_ls_matrix_type full
_refine_ls_number_parameters 203
_refine_ls_number_reflns 3059
_refine_ls_number_restraints 1
_refine_ls_restrained_S_all 1.081
_refine_ls_R_factor_all 0.0378
_refine_ls_R_factor_gt 0.0373
_refine_ls_shift/su_max 0.000
_refine_ls_shift/su_mean 0.000
_refine_ls_structure_factor_coef Fsqd
_refine_ls_weighting_details 'w=1/[\s^2^(Fo^2^)+(0.0544P)^2^+0.2229P] where P=(Fo^2^+2Fc^2^)/3'
_refine_ls_weighting_scheme calc
_refine_ls_wR_factor_gt 0.0985
_refine_ls_wR_factor_ref 0.0990
_reflns_Friedel_coverage 0.701
_reflns_Friedel_fraction_full 0.884
_reflns_Friedel_fraction_max 0.844
_reflns_number_gt 3005
_reflns_number_total 3059
_reflns_threshold_expression 'I > 2\s(I)'
_cod_data_source_file ja7b07388_si_002.cif
_cod_data_source_block exp_659
_cod_database_code 4131603
_shelx_shelxl_version_number 2016/6
_shelx_space_group_comment
;
The symmetry employed for this shelxl refinement is uniquely defined
by the following loop, which should always be used as a source of
symmetry information in preference to the above space-group names.
They are only intended as comments.
;
_shelx_estimated_absorpt_t_max 0.933
_shelx_estimated_absorpt_t_min 0.896
_reflns_odcompleteness_completeness 99.94
_reflns_odcompleteness_iscentric 1
_reflns_odcompleteness_theta 66.97
_olex2_refinement_description
;
1. Fixed Uiso
 At 1.2 times of:
  All C(H) groups, All C(H,H) groups
 At 1.5 times of:
  All C(H,H,H) groups
2.a Ternary CH refined with riding coordinates:
 C10(H10), C9(H9), C5(H5), C1(H1), C8(H8), C6(H6), C16(H16)
2.b Secondary CH2 refined with riding coordinates:
 C4(H4A,H4B)
2.c Aromatic/amide H refined with riding coordinates:
 C12(H12), C15(H15), C13(H13)
2.d Idealised Me refined as rotating group:
 C11(H11A,H11B,H11C), C17(H17A,H17B,H17C), C14(H14A,H14B,H14C), C18(H18A,H18B,
 H18C)
;
_olex2_submission_special_instructions 'No special instructions were received'
_oxdiff_exptl_absorpt_empirical_details
;
Empirical correction (ABSPACK) includes:
- Absorption correction using spherical harmonics
- Frame scaling
;
_oxdiff_exptl_absorpt_empirical_full_max 1.637
_oxdiff_exptl_absorpt_empirical_full_min 0.555

loop_
_space_group_symop_operation_xyz
'x, y, z'
'-x, y+1/2, -z'

loop_
_atom_site_label
_atom_site_type_symbol
_atom_site_fract_x
_atom_site_fract_y
_atom_site_fract_z
_atom_site_U_iso_or_equiv
_atom_site_adp_type
_atom_site_occupancy
_atom_site_site_symmetry_order
_atom_site_calc_flag
_atom_site_refinement_flags_posn
O1 O 0.41546(13) 0.7339(3) 0.58594(12) 0.0232(3) Uani 1 1 d .
O2 O 0.52982(13) 0.7116(3) 0.46812(13) 0.0252(4) Uani 1 1 d .
O4 O 0.06978(14) 0.2608(3) 0.45699(14) 0.0291(4) Uani 1 1 d .
O3 O 0.41595(16) 0.7445(4) 0.16432(15) 0.0381(4) Uani 1 1 d .
C3 C 0.14477(19) 0.4045(4) 0.48384(19) 0.0225(5) Uani 1 1 d .
C2 C 0.15195(18) 0.5688(4) 0.39220(18) 0.0209(4) Uani 1 1 d .
C10 C 0.23435(19) 0.4706(4) 0.32326(18) 0.0202(4) Uani 1 1 d .
H10 H 0.304240 0.402272 0.382137 0.024 Uiso 1 1 calc R
C7 C 0.43234(19) 0.7503(4) 0.48024(18) 0.0220(4) Uani 1 1 d .
C9 C 0.2832(2) 0.6677(4) 0.27698(18) 0.0220(5) Uani 1 1 d .
H9 H 0.216460 0.731301 0.212523 0.026 Uiso 1 1 calc R
C5 C 0.2462(2) 0.6485(4) 0.65654(19) 0.0231(5) Uani 1 1 d .
H5 H 0.163550 0.694292 0.651163 0.028 Uiso 1 1 calc R
C1 C 0.21654(19) 0.7837(4) 0.44391(18) 0.0222(5) Uani 1 1 d .
H1 H 0.157226 0.901043 0.422986 0.027 Uiso 1 1 calc R
C12 C 0.1727(2) 0.3027(4) 0.23407(19) 0.0236(5) Uani 1 1 d .
H12 H 0.130555 0.196708 0.259490 0.028 Uiso 1 1 calc R
C8 C 0.31527(19) 0.8185(4) 0.38460(19) 0.0220(5) Uani 1 1 d .
H8 H 0.318901 0.968004 0.361400 0.026 Uiso 1 1 calc R
C15 C 0.3903(2) 0.6266(4) 0.23282(19) 0.0265(5) Uani 1 1 d .
H15 H 0.438172 0.505809 0.259604 0.032 Uiso 1 1 calc R
C4 C 0.2368(2) 0.4201(4) 0.60702(19) 0.0230(5) Uani 1 1 d .
H4A H 0.316314 0.375278 0.604822 0.028 Uiso 1 1 calc R
H4B H 0.212965 0.323881 0.659440 0.028 Uiso 1 1 calc R
C6 C 0.28985(19) 0.7936(4) 0.57686(18) 0.0224(5) Uani 1 1 d .
H6 H 0.289900 0.941376 0.604156 0.027 Uiso 1 1 calc R
C11 C 0.0228(2) 0.6171(4) 0.3072(2) 0.0277(5) Uani 1 1 d .
H11A H -0.013940 0.487509 0.268836 0.042 Uiso 1 1 calc GR
H11B H 0.027997 0.718479 0.248638 0.042 Uiso 1 1 calc GR
H11C H -0.026153 0.675440 0.351188 0.042 Uiso 1 1 calc GR
C16 C 0.3261(2) 0.6597(4) 0.78875(19) 0.0280(5) Uani 1 1 d .
H16 H 0.408050 0.607031 0.796007 0.034 Uiso 1 1 calc R
C13 C 0.1719(2) 0.2895(4) 0.1236(2) 0.0311(5) Uani 1 1 d .
H13 H 0.209960 0.397976 0.095327 0.037 Uiso 1 1 calc R
C17 C 0.3379(2) 0.8883(5) 0.8363(2) 0.0321(6) Uani 1 1 d .
H17A H 0.381706 0.973392 0.796547 0.048 Uiso 1 1 calc GR
H17B H 0.381447 0.887344 0.919900 0.048 Uiso 1 1 calc GR
H17C H 0.257870 0.947670 0.822420 0.048 Uiso 1 1 calc GR
C14 C 0.1137(3) 0.1111(5) 0.0403(2) 0.0405(7) Uani 1 1 d .
H14A H 0.059147 0.169688 -0.031981 0.061 Uiso 1 1 calc GR
H14B H 0.068581 0.020743 0.076314 0.061 Uiso 1 1 calc GR
H14C H 0.175987 0.028823 0.023149 0.061 Uiso 1 1 calc GR
C18 C 0.2735(3) 0.5193(5) 0.8658(2) 0.0466(8) Uani 1 1 d .
H18A H 0.190788 0.561575 0.854972 0.070 Uiso 1 1 calc GR
H18B H 0.321921 0.536095 0.947601 0.070 Uiso 1 1 calc GR
H18C H 0.274975 0.372404 0.843130 0.070 Uiso 1 1 calc GR

loop_
_atom_site_aniso_label
_atom_site_aniso_U_11
_atom_site_aniso_U_22
_atom_site_aniso_U_33
_atom_site_aniso_U_23
_atom_site_aniso_U_13
_atom_site_aniso_U_12
O1 0.0250(7) 0.0214(8) 0.0226(7) 0.0006(6) 0.0069(6) -0.0028(6)
O2 0.0246(7) 0.0227(9) 0.0292(7) 0.0005(6) 0.0098(6) -0.0029(6)
O4 0.0332(8) 0.0265(9) 0.0296(8) -0.0045(7) 0.0130(6) -0.0094(8)
O3 0.0432(10) 0.0425(12) 0.0356(9) 0.0071(9) 0.0223(7) -0.0008(9)
C3 0.0236(10) 0.0219(12) 0.0254(10) -0.0032(9) 0.0127(8) 0.0001(9)
C2 0.0220(10) 0.0196(11) 0.0216(9) -0.0010(8) 0.0080(8) 0.0013(8)
C10 0.0207(9) 0.0195(11) 0.0207(9) 0.0021(8) 0.0072(8) 0.0016(8)
C7 0.0264(10) 0.0146(10) 0.0242(9) -0.0011(8) 0.0072(8) -0.0041(9)
C9 0.0251(10) 0.0209(12) 0.0203(9) 0.0019(8) 0.0076(7) 0.0010(8)
C5 0.0261(10) 0.0211(11) 0.0239(10) -0.0002(8) 0.0107(8) 0.0010(9)
C1 0.0253(10) 0.0194(12) 0.0227(9) 0.0023(8) 0.0088(8) 0.0040(9)
C12 0.0245(10) 0.0207(11) 0.0255(10) 0.0010(9) 0.0077(8) 0.0016(9)
C8 0.0258(10) 0.0155(11) 0.0248(10) 0.0017(9) 0.0084(8) 0.0004(9)
C15 0.0275(10) 0.0295(13) 0.0234(10) -0.0009(10) 0.0097(8) -0.0004(10)
C4 0.0269(10) 0.0211(12) 0.0227(10) 0.0015(9) 0.0105(8) -0.0005(9)
C6 0.0263(10) 0.0159(11) 0.0245(10) -0.0024(8) 0.0077(8) 0.0018(8)
C11 0.0233(10) 0.0322(14) 0.0272(10) -0.0011(10) 0.0076(8) 0.0047(10)
C16 0.0344(12) 0.0284(13) 0.0215(10) -0.0011(9) 0.0096(9) 0.0009(10)
C13 0.0391(12) 0.0272(14) 0.0262(11) -0.0005(10) 0.0095(9) -0.0021(11)
C17 0.0366(12) 0.0351(15) 0.0257(11) -0.0060(10) 0.0116(10) -0.0049(11)
C14 0.0590(17) 0.0319(15) 0.0258(11) -0.0053(11) 0.0069(11) -0.0003(13)
C18 0.078(2) 0.0363(17) 0.0265(12) -0.0021(12) 0.0184(13) -0.0149(15)

loop_
_atom_type_symbol
_atom_type_description
_atom_type_scat_dispersion_real
_atom_type_scat_dispersion_imag
_atom_type_scat_source
C C 0.0181 0.0091 'International Tables Vol C Tables 4.2.6.8 and 6.1.1.4'
H H 0.0000 0.0000 'International Tables Vol C Tables 4.2.6.8 and 6.1.1.4'
O O 0.0492 0.0322 'International Tables Vol C Tables 4.2.6.8 and 6.1.1.4'

loop_
_geom_angle_atom_site_label_1
_geom_angle_atom_site_label_2
_geom_angle_atom_site_label_3
_geom_angle
C7 O1 C6 110.68(16)
O4 C3 C2 120.66(19)
O4 C3 C4 121.3(2)
C4 C3 C2 118.00(19)
C3 C2 C10 107.17(18)
C3 C2 C1 115.31(17)
C3 C2 C11 109.79(18)
C1 C2 C10 104.45(17)
C11 C2 C10 110.83(17)
C11 C2 C1 109.14(19)
C2 C10 H10 107.1
C9 C10 C2 103.34(18)
C9 C10 H10 107.1
C12 C10 C2 114.55(17)
C12 C10 H10 107.1
C12 C10 C9 117.00(18)
O1 C7 C8 111.17(17)
O2 C7 O1 121.59(19)
O2 C7 C8 127.23(19)
C10 C9 H9 108.7
C10 C9 C8 102.14(17)
C8 C9 H9 108.7
C15 C9 C10 115.3(2)
C15 C9 H9 108.7
C15 C9 C8 113.03(18)
C4 C5 H5 107.5
C4 C5 C16 112.20(19)
C6 C5 H5 107.5
C6 C5 C4 108.25(17)
C6 C5 C16 113.72(19)
C16 C5 H5 107.5
C2 C1 H1 109.8
C8 C1 C2 105.69(18)
C8 C1 H1 109.8
C6 C1 C2 118.30(18)
C6 C1 H1 109.8
C6 C1 C8 103.02(16)
C10 C12 H12 116.5
C13 C12 C10 126.9(2)
C13 C12 H12 116.5
C7 C8 C9 111.60(18)
C7 C8 C1 103.14(17)
C7 C8 H8 111.7
C9 C8 C1 106.42(18)
C9 C8 H8 111.7
C1 C8 H8 111.7
O3 C15 C9 122.6(2)
O3 C15 H15 118.7
C9 C15 H15 118.7
C3 C4 C5 111.93(19)
C3 C4 H4A 109.2
C3 C4 H4B 109.2
C5 C4 H4A 109.2
C5 C4 H4B 109.2
H4A C4 H4B 107.9
O1 C6 C5 108.88(17)
O1 C6 C1 105.47(16)
O1 C6 H6 108.8
C5 C6 C1 116.03(18)
C5 C6 H6 108.8
C1 C6 H6 108.8
C2 C11 H11A 109.5
C2 C11 H11B 109.5
C2 C11 H11C 109.5
H11A C11 H11B 109.5
H11A C11 H11C 109.5
H11B C11 H11C 109.5
C5 C16 H16 108.3
C17 C16 C5 111.8(2)
C17 C16 H16 108.3
C17 C16 C18 108.6(2)
C18 C16 C5 111.3(2)
C18 C16 H16 108.3
C12 C13 H13 117.8
C12 C13 C14 124.4(2)
C14 C13 H13 117.8
C16 C17 H17A 109.5
C16 C17 H17B 109.5
C16 C17 H17C 109.5
H17A C17 H17B 109.5
H17A C17 H17C 109.5
H17B C17 H17C 109.5
C13 C14 H14A 109.5
C13 C14 H14B 109.5
C13 C14 H14C 109.5
H14A C14 H14B 109.5
H14A C14 H14C 109.5
H14B C14 H14C 109.5
C16 C18 H18A 109.5
C16 C18 H18B 109.5
C16 C18 H18C 109.5
H18A C18 H18B 109.5
H18A C18 H18C 109.5
H18B C18 H18C 109.5

loop_
_geom_bond_atom_site_label_1
_geom_bond_atom_site_label_2
_geom_bond_distance
O1 C7 1.341(3)
O1 C6 1.469(3)
O2 C7 1.206(3)
O4 C3 1.218(3)
O3 C15 1.207(3)
C3 C2 1.522(3)
C3 C4 1.512(3)
C2 C10 1.572(3)
C2 C1 1.565(3)
C2 C11 1.538(3)
C10 H10 0.9800
C10 C9 1.533(3)
C10 C12 1.500(3)
C7 C8 1.521(3)
C9 H9 0.9800
C9 C8 1.539(3)
C9 C15 1.516(3)
C5 H5 0.9800
C5 C4 1.537(3)
C5 C6 1.514(3)
C5 C16 1.549(3)
C1 H1 0.9800
C1 C8 1.541(3)
C1 C6 1.538(3)
C12 H12 0.9300
C12 C13 1.317(3)
C8 H8 0.9800
C15 H15 0.9300
C4 H4A 0.9700
C4 H4B 0.9700
C6 H6 0.9800
C11 H11A 0.9600
C11 H11B 0.9600
C11 H11C 0.9600
C16 H16 0.9800
C16 C17 1.529(4)
C16 C18 1.532(4)
C13 H13 0.9300
C13 C14 1.501(4)
C17 H17A 0.9600
C17 H17B 0.9600
C17 H17C 0.9600
C14 H14A 0.9600
C14 H14B 0.9600
C14 H14C 0.9600
C18 H18A 0.9600
C18 H18B 0.9600
C18 H18C 0.9600
